data_7048487
loop_
_publ_author_name
'Casanovas, Berta'
'Speed, Saskia'
'El Fallah, Mohamed Salah'
'Vicente, Ramon'
'Font-Bard\'ia, Merc\`e'
'Zinna, Francesco'
'Di Bari, Lorenzo'

_publ_section_title
;
 Chiral dinuclear Ln(iii) complexes derived from S- and
 R-2-(6-methoxy-2-naphthyl)propionate. Optical and magnetic properties.
;
_journal_issue 6
_journal_name_full 'Dalton transactions (Cambridge, England : 2003)'
_journal_page_first 2059
_journal_page_last 2067
_journal_paper_doi 10.1039/c8dt04149k
_journal_volume 48
_journal_year 2019
_chemical_absolute_configuration rm
_chemical_formula_moiety 'C108 H94 Dy2 N4 O18, 3(C3 H7 N O), H2 O'
_chemical_formula_sum 'C117 H117 Dy2 N7 O22'
_chemical_formula_weight 2298.17
_space_group_crystal_system triclinic
_space_group_IT_number 1
_space_group_name_Hall 'P 1'
_space_group_name_H-M_alt 'P 1'
_symmetry_space_group_name_Hall 'P 1'
_symmetry_space_group_name_H-M 'P 1'
_atom_sites_solution_hydrogens mixed
_audit_creation_method SHELXL-2016/6
_audit_update_record
;
2018-11-15 deposited with the CCDC.
2019-01-10 downloaded from the CCDC.
;
_cell_angle_alpha 89.888(2)
_cell_angle_beta 77.570(2)
_cell_angle_gamma 84.163(2)
_cell_formula_units_Z 1
_cell_length_a 12.8163(5)
_cell_length_b 13.2907(7)
_cell_length_c 15.8134(8)
_cell_measurement_reflns_used 9751
_cell_measurement_temperature 100(2)
_cell_measurement_theta_max 23.32
_cell_measurement_theta_min 2.33
_cell_volume 2616.3(2)
_diffrn_ambient_temperature 100(2)
_diffrn_measured_fraction_theta_full 0.997
_diffrn_measured_fraction_theta_max 0.997
_diffrn_measurement_device_type 'Bruker APEX-II CCD'
_diffrn_measurement_method '\f and \w scans'
_diffrn_radiation_type MoK\a
_diffrn_radiation_wavelength 0.71073
_diffrn_reflns_av_R_equivalents 0.0270
_diffrn_reflns_av_unetI/netI 0.0353
_diffrn_reflns_Laue_measured_fraction_full 0.997
_diffrn_reflns_Laue_measured_fraction_max 0.997
_diffrn_reflns_limit_h_max 14
_diffrn_reflns_limit_h_min -14
_diffrn_reflns_limit_k_max 14
_diffrn_reflns_limit_k_min -14
_diffrn_reflns_limit_l_max 17
_diffrn_reflns_limit_l_min -17
_diffrn_reflns_number 15029
_diffrn_reflns_point_group_measured_fraction_full 0.993
_diffrn_reflns_point_group_measured_fraction_max 0.993
_diffrn_reflns_theta_full 23.315
_diffrn_reflns_theta_max 23.315
_diffrn_reflns_theta_min 2.313
_exptl_absorpt_coefficient_mu 1.493
_exptl_absorpt_correction_T_max 0.7449
_exptl_absorpt_correction_T_min 0.6777
_exptl_absorpt_correction_type multi-scan
_exptl_absorpt_process_details sadabs
_exptl_crystal_colour colorless
_exptl_crystal_density_diffrn 1.459
_exptl_crystal_description needles
_exptl_crystal_F_000 1176
_exptl_crystal_preparation 'Magnetic properties,Luminescent,Chiral'
_exptl_crystal_recrystallization_method 'Re-crystallisation from solvent: DMF, MeOH'
_exptl_crystal_size_max 0.325
_exptl_crystal_size_mid 0.050
_exptl_crystal_size_min 0.043
_refine_diff_density_max 0.915
_refine_diff_density_min -0.682
_refine_diff_density_rms 0.058
_refine_ls_abs_structure_details
;
 Flack x determined using 6751 quotients [(I+)-(I-)]/[(I+)+(I-)]
 (Parsons, Flack and Wagner, Acta Cryst. B69 (2013) 249-259).
;
_refine_ls_abs_structure_Flack 0.005(2)
_refine_ls_extinction_method none
_refine_ls_goodness_of_fit_ref 1.027
_refine_ls_hydrogen_treatment mixed
_refine_ls_matrix_type full
_refine_ls_number_parameters 1223
_refine_ls_number_reflns 15029
_refine_ls_number_restraints 16
_refine_ls_restrained_S_all 13.956
_refine_ls_R_factor_all 0.0221
_refine_ls_R_factor_gt 0.0198
_refine_ls_shift/su_max 0.001
_refine_ls_shift/su_mean 0.000
_refine_ls_structure_factor_coef Fsqd
_refine_ls_weighting_details 'w=1/[\s^2^(Fo^2^)+(0.0282P)^2^] where P=(Fo^2^+2Fc^2^)/3'
_refine_ls_weighting_scheme calc
_refine_ls_wR_factor_gt 0.0507
_refine_ls_wR_factor_ref 0.0516
_reflns_Friedel_coverage 0.990
_reflns_Friedel_fraction_full 0.988
_reflns_Friedel_fraction_max 0.988
_reflns_number_gt 14193
_reflns_number_total 15029
_reflns_threshold_expression 'I > 2\s(I)'
_cod_data_source_file c8dt04149k2.cif
_cod_data_source_block R-4_Dy
_cod_depositor_comments 'Adding full bibliography for 7048484--7048489.cif.'
_cod_database_code 7048487
_shelx_shelxl_version_number 2016/6
_shelx_space_group_comment
;
The symmetry employed for this shelxl refinement is uniquely defined
by the following loop, which should always be used as a source of
symmetry information in preference to the above space-group names.
They are only intended as comments.
;
_shelx_estimated_absorpt_t_min 0.642
_shelx_estimated_absorpt_t_max 0.939

loop_
_space_group_symop_operation_xyz
'x, y, z'

loop_
_atom_site_label
_atom_site_type_symbol
_atom_site_fract_x
_atom_site_fract_y
_atom_site_fract_z
_atom_site_U_iso_or_equiv
_atom_site_adp_type
_atom_site_occupancy
_atom_site_site_symmetry_order
_atom_site_calc_flag
_atom_site_refinement_flags_posn
_atom_site_refinement_flags_adp
Dy1 Dy 0.72879(2) 0.40221(2) 0.45293(2) 0.02104(9) Uani 1 1 d . .
N1 N 0.8966(5) 0.2893(5) 0.3723(4) 0.0213(14) Uani 1 1 d . .
O1 O 0.6534(5) 0.3029(4) 0.3641(4) 0.0300(15) Uani 1 1 d . .
Dy2 Dy 0.47852(2) 0.55118(2) 0.39062(2) 0.01880(9) Uani 1 1 d . .
N2 N 0.9010(5) 0.4135(5) 0.5078(4) 0.0260(15) Uani 1 1 d . .
O2 O 0.5054(4) 0.3864(4) 0.3336(4) 0.0274(14) Uani 1 1 d . .
O3 O 0.6635(4) 0.5173(4) 0.3426(3) 0.0187(13) Uani 1 1 d . .
N3 N 0.3207(5) 0.6662(5) 0.4843(4) 0.0199(10) Uani 1 1 d . .
O4 O 0.8371(4) 0.4914(4) 0.3353(4) 0.0240(13) Uani 1 1 d . .
N4 N 0.2976(5) 0.5455(5) 0.3512(4) 0.0199(10) Uani 1 1 d . .
O5 O 0.7075(4) 0.5715(4) 0.5062(4) 0.0225(13) Uani 1 1 d . .
C5 C 0.7201(5) 0.0986(4) 0.2079(4) 0.0379(10) Uani 1 1 d . .
H5 H 0.702758 0.053135 0.254058 0.046 Uiso 1 1 calc R U
O9 O 0.7343(5) 0.2477(4) 0.5403(4) 0.0370(16) Uani 1 1 d D .
C9 C 0.6807(6) 0.2498(6) 0.1354(5) 0.0379(10) Uani 1 1 d . .
H9 H 0.638361 0.312612 0.134316 0.046 Uiso 1 1 calc R U
O10 O 0.6924(5) 0.3919(5) 0.6093(4) 0.0393(15) Uani 1 1 d . .
C10 C 0.8846(5) -0.0154(4) 0.1458(4) 0.0338(14) Uani 1 1 d . .
H10 H 0.868872 -0.060520 0.192369 0.041 Uiso 1 1 calc R U
O13 O 1.0951(4) -0.0008(4) -0.0435(3) 0.0522(9) Uani 1 1 d . .
C13 C 0.9332(6) 0.1152(5) 0.0078(5) 0.048(2) Uani 1 1 d . .
H13 H 0.951000 0.159070 -0.039484 0.057 Uiso 1 1 calc R U
O14 O 1.0723(3) 1.0214(3) 0.4211(3) 0.0409(10) Uani 1 1 d . .
O15 O 0.1852(4) 0.6713(4) 1.0076(3) 0.0522(9) Uani 1 1 d . .
C15 C 0.7579(7) 0.5352(6) 0.3078(6) 0.0214(7) Uani 1 1 d . .
C16 C 0.7755(7) 0.6107(6) 0.2355(6) 0.025(2) Uani 1 1 d . .
H16 H 0.705572 0.631642 0.218880 0.031 Uiso 1 1 calc R U
O16 O -0.1523(4) 0.3766(3) 0.8996(3) 0.0446(11) Uani 1 1 d . .
O17 O 0.2249(4) 0.3235(4) 1.0712(3) 0.0531(10) Uani 1 1 d . .
C17 C 0.8557(6) 0.5561(6) 0.1562(5) 0.0374(17) Uani 1 1 d . .
H17A H 0.824757 0.497309 0.138184 0.056 Uiso 1 1 calc R U
H17B H 0.923630 0.533690 0.172707 0.056 Uiso 1 1 calc R U
H17C H 0.868739 0.603026 0.108119 0.056 Uiso 1 1 calc R U
C18 C 0.8163(5) 0.7014(4) 0.2681(4) 0.0263(13) Uani 1 1 d . .
O18 O 0.9688(4) 0.6986(4) -0.2089(3) 0.0531(10) Uani 1 1 d . .
C1 C 0.5753(7) 0.3095(7) 0.3291(6) 0.029(2) Uani 1 1 d . .
C2 C 0.5562(6) 0.2165(6) 0.2787(5) 0.0276(19) Uani 1 1 d . .
H2 H 0.495418 0.237748 0.249908 0.033 Uiso 1 1 calc R U
C3 C 0.5216(5) 0.1334(5) 0.3390(4) 0.0440(16) Uani 1 1 d . .
H3A H 0.524498 0.070800 0.305535 0.066 Uiso 1 1 calc R U
H3B H 0.447869 0.151888 0.371456 0.066 Uiso 1 1 calc R U
H3C H 0.569634 0.123128 0.379461 0.066 Uiso 1 1 calc R U
C4 C 0.6540(5) 0.1859(4) 0.2076(4) 0.0274(13) Uani 1 1 d . .
C6 C 0.8126(5) 0.0733(4) 0.1431(4) 0.0281(13) Uani 1 1 d . .
O6 O 0.5524(4) 0.6485(4) 0.4809(3) 0.0225(13) Uani 1 1 d . .
O7 O 0.5428(4) 0.4369(4) 0.4983(4) 0.0234(14) Uani 1 1 d . .
O8 O 0.3703(4) 0.4576(4) 0.5054(3) 0.0220(13) Uani 1 1 d . .
C8 C 0.7651(6) 0.2238(6) 0.0678(6) 0.0379(10) Uani 1 1 d . .
H8 H 0.774384 0.262883 0.016875 0.046 Uiso 1 1 calc R U
C7 C 0.8384(6) 0.1390(5) 0.0734(5) 0.0410(16) Uani 1 1 d . .
O11 O 0.4766(5) 0.7122(4) 0.3209(4) 0.0337(14) Uani 1 1 d . .
C11 C 0.9750(5) -0.0366(5) 0.0831(4) 0.0425(16) Uani 1 1 d . .
H11 H 1.022333 -0.095558 0.086616 0.051 Uiso 1 1 calc R U
O12 O 0.4988(5) 0.5783(5) 0.2316(4) 0.0346(14) Uani 1 1 d . .
C12 C 0.9985(6) 0.0282(5) 0.0137(5) 0.0484(18) Uani 1 1 d . .
C14 C 1.1154(6) 0.0539(6) -0.1231(5) 0.0579(11) Uani 1 1 d . .
H14A H 1.186796 0.029830 -0.157452 0.087 Uiso 1 1 calc R U
H14B H 1.112434 0.126272 -0.110040 0.087 Uiso 1 1 calc R U
H14C H 1.060925 0.042635 -0.156088 0.087 Uiso 1 1 calc R U
C19 C 0.9209(4) 0.7252(4) 0.2446(4) 0.0272(13) Uani 1 1 d . .
H19 H 0.969378 0.687004 0.199339 0.033 Uiso 1 1 calc R U
C20 C 0.9585(4) 0.8042(4) 0.2856(4) 0.0229(12) Uani 1 1 d . .
C21 C 0.8857(5) 0.8619(4) 0.3531(4) 0.0279(13) Uani 1 1 d . .
C22 C 0.7768(4) 0.8407(4) 0.3724(4) 0.0269(13) Uani 1 1 d . .
H22 H 0.725782 0.881471 0.414236 0.032 Uiso 1 1 calc R U
C23 C 0.7435(5) 0.7622(5) 0.3317(5) 0.0348(16) Uani 1 1 d . .
H23 H 0.670481 0.748894 0.346817 0.042 Uiso 1 1 calc R U
C24 C 1.0655(5) 0.8284(4) 0.2644(4) 0.0337(14) Uani 1 1 d . .
H24 H 1.115330 0.793001 0.218249 0.040 Uiso 1 1 calc R U
C25 C 1.0980(5) 0.9018(5) 0.3094(4) 0.0386(16) Uani 1 1 d . .
H25 H 1.170178 0.917588 0.293374 0.046 Uiso 1 1 calc R U
C26 C 1.0273(5) 0.9551(4) 0.3793(4) 0.0321(14) Uani 1 1 d . .
C27 C 0.9225(4) 0.9373(4) 0.3994(4) 0.0287(13) Uani 1 1 d . .
H27 H 0.873765 0.975508 0.444501 0.034 Uiso 1 1 calc R U
C28 C 1.0043(5) 1.0726(5) 0.4947(4) 0.0412(16) Uani 1 1 d . .
H28A H 1.045943 1.116188 0.521536 0.062 Uiso 1 1 calc R U
H28B H 0.974727 1.022941 0.536633 0.062 Uiso 1 1 calc R U
H28C H 0.945500 1.114056 0.476700 0.062 Uiso 1 1 calc R U
C29 C 0.6333(7) 0.6400(6) 0.5171(5) 0.019(2) Uani 1 1 d . .
C30 C 0.6322(6) 0.7225(6) 0.5842(5) 0.0271(19) Uani 1 1 d . .
H30 H 0.599204 0.786807 0.563556 0.032 Uiso 1 1 calc R U
C31 C 0.7453(5) 0.7397(5) 0.5921(4) 0.0385(15) Uani 1 1 d . .
H31A H 0.786145 0.759652 0.535973 0.058 Uiso 1 1 calc R U
H31B H 0.780893 0.677044 0.610127 0.058 Uiso 1 1 calc R U
H31C H 0.741562 0.793376 0.635350 0.058 Uiso 1 1 calc DR U
C32 C 0.5598(5) 0.6970(5) 0.6682(4) 0.0342(16) Uani 1 1 d . .
C33 C 0.4827(5) 0.7708(5) 0.7152(4) 0.0385(15) Uani 1 1 d . .
H33 H 0.479648 0.838783 0.696339 0.046 Uiso 1 1 calc R U
C34 C 0.4080(5) 0.7436(6) 0.7919(5) 0.0362(18) Uani 1 1 d . .
C35 C 0.4186(5) 0.6437(5) 0.8220(4) 0.0386(15) Uani 1 1 d . .
C38 C 0.3306(6) 0.8169(6) 0.8373(5) 0.0421(18) Uani 1 1 d . .
H38 H 0.326992 0.885112 0.819152 0.051 Uiso 1 1 calc R U
C37 C 0.5664(5) 0.5989(5) 0.7012(4) 0.0381(15) Uani 1 1 d . .
H37 H 0.619718 0.549267 0.670736 0.046 Uiso 1 1 calc R U
C36 C 0.4989(5) 0.5715(5) 0.7757(4) 0.0397(15) Uani 1 1 d . .
H36 H 0.506235 0.504329 0.795890 0.048 Uiso 1 1 calc R U
C39 C 0.2590(6) 0.7872(6) 0.9097(5) 0.0497(18) Uani 1 1 d . .
H39 H 0.204541 0.835583 0.940573 0.060 Uiso 1 1 calc R U
C40 C 0.2651(5) 0.6896(5) 0.9374(4) 0.0430(16) Uani 1 1 d . .
C42 C 0.1813(7) 0.5687(6) 1.0372(6) 0.0579(11) Uani 1 1 d . .
H42A H 0.153600 0.528532 0.996657 0.087 Uiso 1 1 calc R U
H42B H 0.133939 0.568502 1.094782 0.087 Uiso 1 1 calc R U
H42C H 0.253729 0.539482 1.040206 0.087 Uiso 1 1 calc R U
C41 C 0.3430(5) 0.6151(6) 0.8986(4) 0.0393(16) Uani 1 1 d . .
H41 H 0.347189 0.548526 0.920577 0.047 Uiso 1 1 calc R U
C71 C 0.4799(7) 0.6727(7) 0.2457(6) 0.033(2) Uani 1 1 d . .
C57 C 0.7216(8) 0.3048(9) 0.6082(7) 0.040(2) Uani 1 1 d . .
C56 C -0.1680(6) 0.4555(6) 0.9634(5) 0.059(2) Uani 1 1 d . .
H56A H -0.175155 0.521151 0.935805 0.089 Uiso 1 1 calc R U
H56B H -0.106286 0.451556 0.991066 0.089 Uiso 1 1 calc R U
H56C H -0.233475 0.447977 1.007254 0.089 Uiso 1 1 calc R U
C55 C 0.0241(5) 0.4284(5) 0.8386(5) 0.0367(16) Uani 1 1 d . .
H55 H 0.009206 0.489774 0.871713 0.044 Uiso 1 1 calc R U
C54 C -0.0508(5) 0.3615(5) 0.8454(4) 0.0358(15) Uani 1 1 d . .
C53 C -0.0316(6) 0.2714(5) 0.7977(5) 0.0460(17) Uani 1 1 d . .
H53 H -0.086098 0.226816 0.803583 0.055 Uiso 1 1 calc R U
C52 C 0.0659(5) 0.2464(5) 0.7420(4) 0.0416(16) Uani 1 1 d . .
H52 H 0.078406 0.184669 0.709559 0.050 Uiso 1 1 calc R U
C51 C 0.3004(6) 0.4491(5) 0.7112(5) 0.0408(16) Uani 1 1 d . .
H51 H 0.351554 0.497101 0.703593 0.049 Uiso 1 1 calc R U
C50 C 0.2059(5) 0.4690(5) 0.7668(4) 0.0428(16) Uani 1 1 d . .
H50 H 0.192667 0.531210 0.798664 0.051 Uiso 1 1 calc R U
C72 C 0.4535(6) 0.7422(6) 0.1752(5) 0.043(2) Uani 1 1 d . .
H72 H 0.429599 0.811314 0.201413 0.052 Uiso 1 1 calc R U
C58 C 0.7447(6) 0.2569(6) 0.6934(5) 0.045(2) Uani 1 1 d . .
H58 H 0.788092 0.304367 0.716360 0.054 Uiso 1 1 calc R U
C73 C 0.3592(6) 0.7046(6) 0.1417(5) 0.0499(12) Uani 1 1 d . .
H73A H 0.341930 0.749252 0.096175 0.075 Uiso 1 1 calc R U
H73B H 0.296251 0.705302 0.189616 0.075 Uiso 1 1 calc R U
H73C H 0.379750 0.635570 0.118219 0.075 Uiso 1 1 calc R U
C59 C 0.8125(6) 0.1594(6) 0.6785(5) 0.0499(12) Uani 1 1 d . .
H59A H 0.781454 0.113973 0.644210 0.075 Uiso 1 1 calc R U
H59B H 0.816288 0.128663 0.734330 0.075 Uiso 1 1 calc R U
H59C H 0.884992 0.170665 0.647173 0.075 Uiso 1 1 calc R U
C74 C 0.5569(6) 0.7482(5) 0.1057(5) 0.0370(18) Uani 1 1 d . .
C60 C 0.6409(6) 0.2565(6) 0.7616(5) 0.046(2) Uani 1 1 d . .
C61 C 0.6212(6) 0.3083(6) 0.8367(5) 0.0466(14) Uani 1 1 d . .
H61 H 0.675265 0.345418 0.850231 0.056 Uiso 1 1 calc R U
C62 C 0.5232(6) 0.3089(6) 0.8957(5) 0.0464(14) Uani 1 1 d . .
C75 C 0.5704(6) 0.7070(6) 0.0254(5) 0.0466(14) Uani 1 1 d . .
H75 H 0.513706 0.676200 0.009224 0.056 Uiso 1 1 calc R U
C63 C 0.4438(6) 0.2559(6) 0.8790(5) 0.049(2) Uani 1 1 d . .
C64 C 0.4629(7) 0.1974(6) 0.8000(6) 0.0476(14) Uani 1 1 d . .
H64 H 0.409169 0.159527 0.786874 0.057 Uiso 1 1 calc R U
C65 C 0.5611(7) 0.1975(6) 0.7439(5) 0.0453(15) Uani 1 1 d . .
H65 H 0.576048 0.157330 0.692203 0.054 Uiso 1 1 calc R U
C66 C 0.5004(6) 0.3661(7) 0.9763(5) 0.060(2) Uani 1 1 d . .
H66 H 0.553352 0.404035 0.990586 0.072 Uiso 1 1 calc R U
C67 C 0.4030(6) 0.3658(6) 1.0320(5) 0.0568(14) Uani 1 1 d . .
H67 H 0.389832 0.402353 1.085507 0.068 Uiso 1 1 calc R U
C68 C 0.3225(6) 0.3133(6) 1.0123(5) 0.0545(15) Uani 1 1 d . .
C69 C 0.3379(6) 0.2552(7) 0.9361(6) 0.0557(15) Uani 1 1 d . .
H69 H 0.283692 0.218222 0.922605 0.067 Uiso 1 1 calc R U
C70 C 0.1386(6) 0.2805(6) 1.0530(5) 0.0579(11) Uani 1 1 d . .
H70A H 0.136314 0.290749 0.992067 0.087 Uiso 1 1 calc R U
H70B H 0.072059 0.312201 1.089962 0.087 Uiso 1 1 calc R U
H70C H 0.146191 0.207811 1.064200 0.087 Uiso 1 1 calc R U
C97 C 0.3281(6) 0.7216(6) 0.5502(5) 0.0218(18) Uani 1 1 d . .
H97 H 0.397413 0.723191 0.562277 0.026 Uiso 1 1 calc R U
C85 C 0.8963(7) 0.2284(6) 0.3061(6) 0.036(2) Uani 1 1 d . .
H85 H 0.829572 0.221023 0.291064 0.043 Uiso 1 1 calc R U
C84 C 1.0563(6) 0.7366(6) -0.1831(5) 0.0579(11) Uani 1 1 d . .
H84A H 1.122249 0.717610 -0.226650 0.087 Uiso 1 1 calc R U
H84B H 1.063756 0.708098 -0.127224 0.087 Uiso 1 1 calc R U
H84C H 1.043497 0.810485 -0.177389 0.087 Uiso 1 1 calc R U
C83 C 0.8563(6) 0.7519(6) -0.0652(5) 0.0482(19) Uani 1 1 d . .
H83 H 0.912106 0.782754 -0.047652 0.058 Uiso 1 1 calc R U
C82 C 0.8744(7) 0.7052(6) -0.1477(6) 0.0545(15) Uani 1 1 d . .
C81 C 0.7877(6) 0.6708(6) -0.1744(5) 0.0568(14) Uani 1 1 d . .
H81 H 0.796827 0.648770 -0.232851 0.068 Uiso 1 1 calc R U
C80 C 0.6894(6) 0.6673(7) -0.1196(5) 0.0557(15) Uani 1 1 d . .
H80 H 0.633818 0.636556 -0.137622 0.067 Uiso 1 1 calc R U
C98 C 0.2410(6) 0.7796(6) 0.6053(5) 0.0309(19) Uani 1 1 d . .
H98 H 0.251643 0.818556 0.652496 0.037 Uiso 1 1 calc R U
C86 C 0.9880(7) 0.1750(6) 0.2576(6) 0.036(2) Uani 1 1 d . .
H86 H 0.983486 0.133609 0.209824 0.043 Uiso 1 1 calc R U
C99 C 0.1418(6) 0.7775(6) 0.5883(5) 0.0290(19) Uani 1 1 d . .
H99 H 0.081211 0.815021 0.623798 0.035 Uiso 1 1 calc R U
C87 C 1.0836(7) 0.1820(6) 0.2785(5) 0.033(2) Uani 1 1 d . .
H87 H 1.146396 0.143690 0.246724 0.039 Uiso 1 1 calc R U
C100 C 0.1296(6) 0.7191(5) 0.5175(5) 0.0230(18) Uani 1 1 d . .
C88 C 1.0902(6) 0.2456(6) 0.3469(5) 0.0253(19) Uani 1 1 d . .
C101 C 0.2211(7) 0.6647(6) 0.4679(5) 0.0224(19) Uani 1 1 d . .
C89 C 0.9936(6) 0.2990(6) 0.3921(5) 0.0202(18) Uani 1 1 d . .
C103 C 0.0256(7) 0.7146(6) 0.4996(5) 0.032(2) Uani 1 1 d . .
H103 H -0.035286 0.753481 0.533539 0.038 Uiso 1 1 calc R U
C90 C 0.9942(6) 0.3629(6) 0.4652(5) 0.0208(18) Uani 1 1 d . .
C104 C 0.0147(6) 0.6552(6) 0.4348(6) 0.031(2) Uani 1 1 d . .
H104 H -0.054843 0.651838 0.423594 0.038 Uiso 1 1 calc R U
C91 C 1.1868(6) 0.2571(5) 0.3719(5) 0.0224(18) Uani 1 1 d . .
H91 H 1.251456 0.221207 0.340704 0.027 Uiso 1 1 calc R U
C105 C 0.1054(6) 0.5961(5) 0.3812(5) 0.0216(18) Uani 1 1 d . .
C92 C 1.1904(6) 0.3179(5) 0.4393(5) 0.0222(17) Uani 1 1 d . .
H92 H 1.257495 0.323913 0.454096 0.027 Uiso 1 1 calc R U
C102 C 0.2072(6) 0.6003(6) 0.3985(5) 0.0213(18) Uani 1 1 d . .
C93 C 1.0955(6) 0.3735(5) 0.4889(5) 0.0218(18) Uani 1 1 d . .
C106 C 0.0962(6) 0.5319(6) 0.3129(5) 0.0272(19) Uani 1 1 d . .
H106 H 0.028218 0.525918 0.299683 0.033 Uiso 1 1 calc R U
C94 C 1.0926(6) 0.4368(6) 0.5586(5) 0.0234(17) Uani 1 1 d . .
H94 H 1.157361 0.445760 0.576411 0.028 Uiso 1 1 calc R U
C107 C 0.1854(7) 0.4791(6) 0.2668(5) 0.034(2) Uani 1 1 d . .
H107 H 0.181010 0.436722 0.219625 0.040 Uiso 1 1 calc R U
C95 C 0.9987(6) 0.4864(6) 0.6021(5) 0.0239(18) Uani 1 1 d . .
H95 H 0.997056 0.529516 0.650288 0.029 Uiso 1 1 calc R U
C108 C 0.2858(7) 0.4871(7) 0.2887(6) 0.031(2) Uani 1 1 d . .
H108 H 0.347496 0.447902 0.256197 0.038 Uiso 1 1 calc R U
C96 C 0.9043(7) 0.4730(7) 0.5746(6) 0.0232(19) Uani 1 1 d . .
H96 H 0.838962 0.508250 0.605228 0.028 Uiso 1 1 calc R U
O3D O 0.9571(5) 0.9481(4) 0.7418(4) 0.0774(15) Uani 1 1 d D .
N3D N 0.7803(7) 0.9503(6) 0.8008(6) 0.0774(15) Uani 1 1 d D .
C7D C 0.8638(9) 0.9345(7) 0.7377(8) 0.078(3) Uani 1 1 d . .
H7D H 0.852772 0.910584 0.684002 0.094 Uiso 1 1 calc R U
C79 C 0.6380(7) 0.7961(6) 0.1291(5) 0.0453(15) Uani 1 1 d . .
H79 H 0.626142 0.826985 0.184934 0.054 Uiso 1 1 calc R U
C78 C 0.7347(6) 0.7993(6) 0.0730(5) 0.0476(14) Uani 1 1 d . U
H78 H 0.788496 0.833714 0.090015 0.057 Uiso 1 1 calc R U
C77 C 0.7564(6) 0.7524(6) -0.0099(6) 0.0408(16) Uani 1 1 d . U
C76 C 0.6734(6) 0.7103(6) -0.0365(5) 0.0464(14) Uani 1 1 d . .
C8D C 0.7843(8) 1.0003(7) 0.8784(6) 0.086(3) Uani 1 1 d D .
H8DA H 0.760323 0.957170 0.927632 0.103 Uiso 1 1 calc R U
H8DB H 0.737158 1.063962 0.884691 0.103 Uiso 1 1 calc R U
H8DC H 0.858182 1.014695 0.876872 0.103 Uiso 1 1 calc R U
C9D C 0.6760(8) 0.9243(8) 0.7972(8) 0.093(3) Uani 1 1 d . .
H9DA H 0.625991 0.943287 0.852284 0.140 Uiso 1 1 calc DR U
H9DB H 0.651236 0.960523 0.750012 0.140 Uiso 1 1 calc R U
H9DC H 0.679283 0.851245 0.786969 0.140 Uiso 1 1 calc R U
O1D O 0.4855(5) 0.9717(4) 0.5613(4) 0.0715(16) Uani 1 1 d . .
N1D N 0.3635(4) 0.9637(4) 0.4800(4) 0.0466(14) Uani 1 1 d . .
C1D C 0.4586(6) 0.9413(5) 0.4961(5) 0.0468(17) Uani 1 1 d . .
H1D H 0.510057 0.899439 0.455413 0.056 Uiso 1 1 calc R U
C2D C 0.2796(6) 1.0321(6) 0.5352(6) 0.068(2) Uani 1 1 d . .
H2DA H 0.273688 1.097792 0.507432 0.102 Uiso 1 1 calc R U
H2DB H 0.298174 1.041067 0.591484 0.102 Uiso 1 1 calc R U
H2DC H 0.210833 1.003205 0.543584 0.102 Uiso 1 1 calc R U
C3D C 0.3332(7) 0.9283(6) 0.4049(6) 0.064(2) Uani 1 1 d . .
H3DA H 0.325659 0.984898 0.366050 0.097 Uiso 1 1 calc R U
H3DB H 0.264624 0.899374 0.421795 0.097 Uiso 1 1 calc R U
H3DC H 0.388579 0.876405 0.374972 0.097 Uiso 1 1 calc R U
O2D O 0.3266(6) 0.0590(5) 0.2140(5) 0.0948(13) Uani 1 1 d . .
N2D N 0.4041(7) 0.0237(8) 0.0777(6) 0.0948(13) Uani 1 1 d D .
C4D C 0.4128(9) 0.0631(8) 0.1511(6) 0.0948(13) Uani 1 1 d D .
H4D H 0.475047 0.091977 0.158676 0.114 Uiso 1 1 calc R U
C49 C 0.1261(5) 0.4042(4) 0.7804(4) 0.0298(13) Uani 1 1 d . .
C48 C 0.1481(4) 0.3121(4) 0.7326(4) 0.0303(14) Uani 1 1 d . .
C47 C 0.2489(5) 0.2900(4) 0.6755(4) 0.0316(14) Uani 1 1 d . .
H47 H 0.264293 0.227093 0.644632 0.038 Uiso 1 1 calc R U
C46 C 0.3243(5) 0.3564(5) 0.6637(4) 0.0274(14) Uani 1 1 d . .
C45 C 0.4566(6) 0.2349(5) 0.5568(5) 0.0378(17) Uani 1 1 d . .
H45A H 0.405029 0.227102 0.520245 0.057 Uiso 1 1 calc R U
H45B H 0.451956 0.181467 0.599806 0.057 Uiso 1 1 calc R U
H45C H 0.529433 0.230050 0.520676 0.057 Uiso 1 1 calc R U
C44 C 0.4303(7) 0.3395(7) 0.6037(6) 0.031(2) Uani 1 1 d . .
H44 H 0.485979 0.345879 0.638416 0.038 Uiso 1 1 calc R U
C43 C 0.4471(7) 0.4168(6) 0.5321(6) 0.0214(7) Uani 1 1 d . .
C5D C 0.3000(8) -0.0007(9) 0.0640(7) 0.0948(13) Uani 1 1 d D .
H5DA H 0.309096 -0.029429 0.005514 0.142 Uiso 1 1 calc DR U
H5DB H 0.271478 -0.050039 0.106705 0.142 Uiso 1 1 calc R U
H5DC H 0.249867 0.060957 0.070578 0.142 Uiso 1 1 calc R U
C6D C 0.4848(8) -0.0053(8) 0.0021(6) 0.0948(13) Uani 1 1 d D .
H6DA H 0.556025 -0.002500 0.014882 0.114 Uiso 1 1 calc R U
H6DB H 0.476269 0.041001 -0.044754 0.114 Uiso 1 1 calc DR U
H6DC H 0.477683 -0.074434 -0.015653 0.114 Uiso 1 1 calc R U
O1W O 0.6975(4) 0.0356(4) 0.5382(5) 0.0755(17) Uani 1 1 d D .
H1W H 0.702(7) 0.1058(18) 0.533(6) 0.113 Uiso 1 1 d D U
H2W H 0.626(3) 0.020(7) 0.551(6) 0.113 Uiso 1 1 d D U

loop_
_atom_site_aniso_label
_atom_site_aniso_U_11
_atom_site_aniso_U_22
_atom_site_aniso_U_33
_atom_site_aniso_U_23
_atom_site_aniso_U_13
_atom_site_aniso_U_12
Dy1 0.01573(19) 0.0272(2) 0.0207(2) 0.00126(16) -0.00490(15) -0.00270(15)
N1 0.016(3) 0.025(3) 0.025(3) -0.001(2) -0.007(2) -0.002(2)
O1 0.025(4) 0.031(3) 0.038(4) -0.001(3) -0.017(3) -0.005(3)
Dy2 0.01434(18) 0.02357(18) 0.0193(2) 0.00185(15) -0.00462(15) -0.00351(14)
N2 0.021(3) 0.035(3) 0.022(3) -0.001(3) -0.006(3) -0.002(2)
O2 0.018(3) 0.034(3) 0.031(4) 0.004(3) -0.008(3) -0.004(3)
O3 0.015(3) 0.023(3) 0.018(3) 0.000(2) -0.004(3) -0.003(2)
N3 0.020(2) 0.021(2) 0.021(2) 0.0053(18) -0.0065(18) -0.0059(17)
O4 0.018(3) 0.027(3) 0.027(4) 0.004(3) -0.007(3) -0.005(2)
N4 0.020(2) 0.021(2) 0.021(2) 0.0053(18) -0.0065(18) -0.0059(17)
O5 0.020(3) 0.026(3) 0.022(3) -0.006(2) -0.005(3) -0.002(2)
C5 0.039(2) 0.035(2) 0.039(3) 0.0086(19) -0.0070(19) 0.0012(18)
O9 0.030(3) 0.034(3) 0.049(4) 0.010(3) -0.011(3) -0.007(2)
C9 0.039(2) 0.035(2) 0.039(3) 0.0086(19) -0.0070(19) 0.0012(18)
O10 0.031(3) 0.053(4) 0.036(3) 0.004(3) -0.009(3) -0.005(3)
C10 0.037(4) 0.031(3) 0.035(4) 0.001(3) -0.014(3) 0.003(3)
O13 0.045(2) 0.058(2) 0.048(2) -0.0008(17) -0.0028(19) 0.0017(17)
C13 0.045(5) 0.038(4) 0.051(5) 0.008(3) 0.007(4) 0.001(4)
O14 0.033(2) 0.043(2) 0.050(3) -0.001(2) -0.012(2) -0.0079(18)
O15 0.045(2) 0.058(2) 0.048(2) -0.0008(17) -0.0028(19) 0.0017(17)
C15 0.0186(16) 0.0240(15) 0.0221(17) -0.0005(13) -0.0047(13) -0.0040(12)
C16 0.024(5) 0.030(5) 0.026(5) 0.012(4) -0.010(4) -0.008(4)
O16 0.039(3) 0.053(3) 0.040(3) 0.006(2) -0.002(2) -0.011(2)
O17 0.042(2) 0.074(3) 0.042(2) 0.006(2) -0.0037(17) -0.010(2)
C17 0.039(5) 0.045(4) 0.030(4) 0.005(3) -0.008(3) -0.010(3)
C18 0.022(3) 0.033(3) 0.025(3) 0.006(3) -0.006(3) -0.005(3)
O18 0.042(2) 0.074(3) 0.042(2) 0.006(2) -0.0037(17) -0.010(2)
C1 0.020(5) 0.034(5) 0.032(6) -0.002(4) 0.000(5) -0.007(4)
C2 0.026(4) 0.029(4) 0.030(4) -0.003(3) -0.008(3) -0.008(3)
C3 0.039(4) 0.050(4) 0.044(4) -0.005(3) -0.008(3) -0.011(3)
C4 0.026(3) 0.027(3) 0.031(4) 0.000(3) -0.010(3) -0.006(3)
C6 0.032(3) 0.028(3) 0.028(3) 0.000(3) -0.014(3) -0.004(2)
O6 0.016(3) 0.029(3) 0.020(3) -0.001(3) 0.001(3) -0.001(2)
O7 0.015(3) 0.030(3) 0.025(4) 0.002(3) -0.004(3) -0.006(3)
O8 0.016(3) 0.027(3) 0.022(3) 0.001(3) -0.003(3) -0.001(2)
C8 0.039(2) 0.035(2) 0.039(3) 0.0086(19) -0.0070(19) 0.0012(18)
C7 0.048(4) 0.034(4) 0.039(4) -0.001(3) -0.008(3) 0.002(3)
O11 0.030(3) 0.042(3) 0.030(3) 0.008(2) -0.007(2) -0.005(2)
C11 0.048(4) 0.038(4) 0.043(4) -0.004(3) -0.018(4) 0.005(3)
O12 0.035(3) 0.042(4) 0.028(3) 0.002(3) -0.010(2) -0.003(3)
C12 0.050(4) 0.046(4) 0.046(4) -0.003(3) -0.005(4) -0.001(3)
C14 0.049(2) 0.069(3) 0.049(3) 0.006(2) 0.003(2) -0.004(2)
C19 0.027(3) 0.032(3) 0.022(3) 0.008(3) -0.005(3) -0.003(2)
C20 0.022(3) 0.020(3) 0.028(3) 0.009(2) -0.007(3) -0.004(2)
C21 0.027(3) 0.029(3) 0.028(3) 0.011(3) -0.008(3) -0.003(3)
C22 0.021(3) 0.031(3) 0.026(3) 0.004(3) -0.001(3) 0.000(2)
C23 0.023(3) 0.045(4) 0.039(4) 0.008(3) -0.009(3) -0.009(3)
C24 0.032(3) 0.037(3) 0.033(4) 0.005(3) -0.007(3) -0.005(3)
C25 0.027(3) 0.040(3) 0.051(4) 0.011(3) -0.009(3) -0.008(3)
C26 0.027(3) 0.031(3) 0.039(4) 0.005(3) -0.009(3) -0.004(3)
C27 0.024(3) 0.030(3) 0.031(3) 0.003(3) -0.004(3) -0.001(2)
C28 0.037(4) 0.040(4) 0.050(4) 0.006(3) -0.015(3) -0.007(3)
C29 0.015(5) 0.028(5) 0.016(5) 0.002(4) -0.007(4) -0.003(4)
C30 0.018(4) 0.033(4) 0.029(4) 0.002(3) -0.005(3) 0.001(3)
C31 0.032(4) 0.048(4) 0.036(4) -0.011(3) -0.008(3) -0.003(3)
C32 0.024(4) 0.050(4) 0.027(4) -0.007(3) -0.002(3) -0.003(3)
C33 0.032(4) 0.042(4) 0.042(4) -0.005(3) -0.012(3) 0.001(3)
C34 0.025(4) 0.045(4) 0.036(4) -0.004(3) -0.005(3) 0.004(3)
C35 0.029(3) 0.049(4) 0.040(4) -0.013(3) -0.011(3) -0.007(3)
C38 0.034(4) 0.049(4) 0.039(5) -0.008(4) -0.003(4) 0.002(4)
C37 0.029(3) 0.045(4) 0.039(4) -0.011(3) -0.007(3) -0.001(3)
C36 0.033(4) 0.048(4) 0.037(4) -0.002(3) -0.003(3) -0.006(3)
C39 0.039(4) 0.065(5) 0.043(4) -0.012(4) -0.006(3) 0.002(3)
C40 0.035(4) 0.061(5) 0.034(4) -0.005(3) -0.006(3) -0.010(3)
C42 0.049(2) 0.069(3) 0.049(3) 0.006(2) 0.003(2) -0.004(2)
C41 0.033(4) 0.057(4) 0.029(4) -0.005(3) -0.005(3) -0.011(3)
C71 0.024(4) 0.047(5) 0.030(5) 0.009(4) -0.011(4) -0.007(4)
C57 0.028(5) 0.059(6) 0.031(5) 0.003(5) 0.000(4) -0.015(4)
C56 0.051(5) 0.056(5) 0.060(5) -0.001(4) 0.013(4) -0.009(4)
C55 0.027(4) 0.041(4) 0.038(4) 0.004(3) 0.000(3) -0.002(3)
C54 0.030(4) 0.044(4) 0.030(4) 0.010(3) 0.001(3) -0.006(3)
C53 0.036(4) 0.055(4) 0.047(4) 0.007(4) -0.006(4) -0.014(3)
C52 0.041(4) 0.037(3) 0.045(4) -0.001(3) -0.002(3) -0.008(3)
C51 0.038(4) 0.048(4) 0.039(4) -0.001(3) -0.007(3) -0.017(3)
C50 0.039(4) 0.049(4) 0.037(4) -0.012(3) 0.001(3) -0.008(3)
C72 0.042(4) 0.053(5) 0.032(4) 0.005(4) -0.009(4) 0.005(4)
C58 0.039(4) 0.052(5) 0.047(5) -0.002(4) -0.014(4) -0.003(4)
C73 0.043(3) 0.062(3) 0.045(3) 0.005(3) -0.013(2) -0.004(2)
C59 0.043(3) 0.062(3) 0.045(3) 0.005(3) -0.013(2) -0.004(2)
C74 0.043(4) 0.041(4) 0.032(4) 0.010(3) -0.013(3) -0.015(3)
C60 0.042(4) 0.062(5) 0.034(5) 0.015(4) -0.011(4) 0.000(4)
C61 0.040(3) 0.064(4) 0.040(3) 0.006(3) -0.016(3) -0.012(3)
C62 0.047(3) 0.060(4) 0.034(3) 0.009(3) -0.014(2) -0.004(3)
C75 0.040(3) 0.064(4) 0.040(3) 0.006(3) -0.016(3) -0.012(3)
C63 0.049(5) 0.054(5) 0.040(5) 0.014(4) -0.003(4) 0.001(4)
C64 0.043(3) 0.054(4) 0.052(3) 0.011(3) -0.019(3) -0.014(3)
C65 0.058(3) 0.048(4) 0.033(4) 0.004(3) -0.016(3) -0.009(3)
C66 0.050(5) 0.077(6) 0.054(5) 0.000(4) -0.017(4) 0.001(4)
C67 0.051(3) 0.076(4) 0.043(3) 0.003(3) -0.009(3) -0.007(3)
C68 0.053(3) 0.069(4) 0.042(3) 0.007(3) -0.010(3) -0.008(4)
C69 0.038(3) 0.081(4) 0.050(4) 0.006(3) -0.011(3) -0.016(3)
C70 0.049(2) 0.069(3) 0.049(3) 0.006(2) 0.003(2) -0.004(2)
C97 0.010(3) 0.028(4) 0.028(4) 0.003(3) -0.004(3) -0.005(3)
C85 0.030(5) 0.031(4) 0.048(5) -0.002(4) -0.014(4) -0.003(3)
C84 0.049(2) 0.069(3) 0.049(3) 0.006(2) 0.003(2) -0.004(2)
C83 0.041(4) 0.066(5) 0.044(5) 0.021(4) -0.015(4) -0.023(4)
C82 0.053(3) 0.069(4) 0.042(3) 0.007(3) -0.010(3) -0.008(4)
C81 0.051(3) 0.076(4) 0.043(3) 0.003(3) -0.009(3) -0.007(3)
C80 0.038(3) 0.081(4) 0.050(4) 0.006(3) -0.011(3) -0.016(3)
C98 0.027(4) 0.031(4) 0.035(4) -0.005(3) -0.008(3) -0.003(3)
C86 0.033(5) 0.036(4) 0.036(5) -0.011(3) -0.007(4) 0.000(3)
C99 0.020(4) 0.036(4) 0.027(4) 0.003(3) 0.000(3) 0.003(3)
C87 0.025(4) 0.032(4) 0.039(5) 0.004(4) -0.006(4) 0.003(3)
C100 0.016(4) 0.022(4) 0.030(5) 0.002(3) -0.003(3) -0.003(3)
C88 0.020(4) 0.024(4) 0.032(4) 0.004(3) -0.008(3) -0.003(3)
C101 0.022(4) 0.020(4) 0.025(4) 0.003(3) -0.006(3) -0.003(3)
C89 0.017(4) 0.019(4) 0.027(4) 0.004(3) -0.009(3) -0.005(3)
C103 0.026(4) 0.032(4) 0.035(5) -0.002(3) -0.004(3) 0.002(3)
C90 0.023(4) 0.019(3) 0.021(4) 0.002(3) -0.006(3) -0.003(3)
C104 0.018(4) 0.036(5) 0.041(6) 0.011(4) -0.007(4) -0.004(3)
C91 0.015(3) 0.018(4) 0.032(5) -0.001(3) -0.001(3) 0.002(3)
C105 0.020(4) 0.026(4) 0.021(4) 0.009(3) -0.008(3) -0.007(3)
C92 0.014(3) 0.025(3) 0.031(4) 0.004(3) -0.011(3) -0.003(3)
C102 0.012(4) 0.029(4) 0.023(4) 0.007(3) -0.004(3) -0.002(3)
C93 0.017(4) 0.022(4) 0.029(5) 0.006(3) -0.009(3) -0.005(3)
C106 0.018(4) 0.031(4) 0.036(5) 0.012(4) -0.011(3) -0.007(3)
C94 0.017(4) 0.027(4) 0.029(4) 0.003(3) -0.012(3) -0.002(3)
C107 0.042(5) 0.034(4) 0.030(5) 0.003(3) -0.015(4) -0.014(4)
C95 0.028(4) 0.024(3) 0.024(4) -0.002(3) -0.015(3) -0.003(3)
C108 0.029(5) 0.035(5) 0.030(5) 0.004(4) -0.005(4) -0.007(4)
C96 0.018(4) 0.030(4) 0.021(4) 0.000(3) -0.006(3) 0.004(3)
O3D 0.067(3) 0.069(3) 0.092(4) 0.011(3) -0.005(3) -0.011(3)
N3D 0.067(3) 0.069(3) 0.092(4) 0.011(3) -0.005(3) -0.011(3)
C7D 0.072(7) 0.064(5) 0.114(9) -0.010(5) -0.052(6) -0.010(5)
C79 0.058(3) 0.048(4) 0.033(4) 0.004(3) -0.016(3) -0.009(3)
C78 0.043(3) 0.054(4) 0.052(3) 0.011(3) -0.019(3) -0.014(3)
C77 0.039(4) 0.047(4) 0.043(3) 0.023(3) -0.018(4) -0.015(3)
C76 0.047(3) 0.060(4) 0.034(3) 0.009(3) -0.014(2) -0.004(3)
C8D 0.077(7) 0.090(7) 0.092(8) 0.040(6) -0.016(6) -0.027(5)
C9D 0.077(7) 0.092(7) 0.112(9) -0.019(6) -0.018(6) -0.016(5)
O1D 0.067(4) 0.067(4) 0.087(5) 0.009(3) -0.029(3) -0.014(3)
N1D 0.039(3) 0.038(3) 0.066(4) 0.001(3) -0.015(3) -0.006(3)
C1D 0.040(4) 0.040(4) 0.061(5) 0.006(4) -0.013(4) -0.006(3)
C2D 0.060(5) 0.058(5) 0.089(7) -0.006(5) -0.024(5) -0.004(4)
C3D 0.063(5) 0.051(4) 0.082(6) 0.015(4) -0.020(5) -0.010(4)
O2D 0.092(3) 0.102(3) 0.087(3) 0.002(3) -0.018(3) 0.004(3)
N2D 0.092(3) 0.102(3) 0.087(3) 0.002(3) -0.018(3) 0.004(3)
C4D 0.092(3) 0.102(3) 0.087(3) 0.002(3) -0.018(3) 0.004(3)
C49 0.026(3) 0.037(3) 0.026(3) 0.004(3) -0.005(3) -0.008(3)
C48 0.025(3) 0.035(3) 0.030(3) 0.008(3) -0.004(3) -0.006(3)
C47 0.038(4) 0.028(3) 0.028(3) 0.005(3) -0.007(3) 0.000(3)
C46 0.025(3) 0.035(4) 0.024(4) 0.003(3) -0.009(3) -0.008(3)
C45 0.026(4) 0.043(4) 0.044(5) 0.015(3) -0.005(4) -0.005(3)
C44 0.020(5) 0.042(5) 0.030(6) -0.003(4) -0.002(4) -0.002(4)
C43 0.0186(16) 0.0240(15) 0.0221(17) -0.0005(13) -0.0047(13) -0.0040(12)
C5D 0.092(3) 0.102(3) 0.087(3) 0.002(3) -0.018(3) 0.004(3)
C6D 0.092(3) 0.102(3) 0.087(3) 0.002(3) -0.018(3) 0.004(3)
O1W 0.055(3) 0.069(4) 0.102(5) -0.004(3) -0.016(3) -0.009(3)

loop_
_atom_type_symbol
_atom_type_description
_atom_type_scat_dispersion_real
_atom_type_scat_dispersion_imag
_atom_type_scat_source
C C 0.0033 0.0016 'International Tables Vol C Tables 4.2.6.8 and 6.1.1.4'
H H 0.0000 0.0000 'International Tables Vol C Tables 4.2.6.8 and 6.1.1.4'
N N 0.0061 0.0033 'International Tables Vol C Tables 4.2.6.8 and 6.1.1.4'
O O 0.0106 0.0060 'International Tables Vol C Tables 4.2.6.8 and 6.1.1.4'
Dy Dy -0.1892 4.4098 'International Tables Vol C Tables 4.2.6.8 and 6.1.1.4'

loop_
_geom_angle_atom_site_label_1
_geom_angle_atom_site_label_2
_geom_angle_atom_site_label_3
_geom_angle
O7 Dy1 O1 73.8(2)
O7 Dy1 O5 76.80(19)
O1 Dy1 O5 138.63(19)
O7 Dy1 O10 74.7(2)
O1 Dy1 O10 123.6(2)
O5 Dy1 O10 74.0(2)
O7 Dy1 O4 123.41(18)
O1 Dy1 O4 96.27(19)
O5 Dy1 O4 76.49(19)
O10 Dy1 O4 140.1(2)
O7 Dy1 O9 93.20(19)
O1 Dy1 O9 84.2(2)
O5 Dy1 O9 126.2(2)
O10 Dy1 O9 52.5(2)
O4 Dy1 O9 142.14(19)
O7 Dy1 O3 72.26(15)
O1 Dy1 O3 72.22(18)
O5 Dy1 O3 71.51(17)
O10 Dy1 O3 136.48(19)
O4 Dy1 O3 52.17(16)
O9 Dy1 O3 154.83(17)
O7 Dy1 N2 140.46(19)
O1 Dy1 N2 141.8(2)
O5 Dy1 N2 77.42(19)
O10 Dy1 N2 69.7(2)
O4 Dy1 N2 78.11(19)
O9 Dy1 N2 78.6(2)
O3 Dy1 N2 125.67(19)
O7 Dy1 N1 151.22(18)
O1 Dy1 N1 78.82(19)
O5 Dy1 N1 131.32(19)
O10 Dy1 N1 115.0(2)
O4 Dy1 N1 67.86(18)
O9 Dy1 N1 75.2(2)
O3 Dy1 N1 107.63(18)
N2 Dy1 N1 63.93(18)
O7 Dy1 C57 86.3(2)
O1 Dy1 C57 107.9(3)
O5 Dy1 C57 98.4(3)
O10 Dy1 C57 25.2(2)
O4 Dy1 C57 146.5(2)
O9 Dy1 C57 27.8(3)
O3 Dy1 C57 157.7(2)
N2 Dy1 C57 68.5(2)
N1 Dy1 C57 94.0(3)
O7 Dy1 C15 97.7(2)
O1 Dy1 C15 84.3(2)
O5 Dy1 C15 71.4(2)
O10 Dy1 C15 145.5(2)
O4 Dy1 C15 26.2(2)
O9 Dy1 C15 161.3(2)
O3 Dy1 C15 26.0(2)
N2 Dy1 C15 101.9(2)
N1 Dy1 C15 88.1(2)
C57 Dy1 C15 167.8(2)
O7 Dy1 Dy2 37.48(13)
O1 Dy1 Dy2 69.03(14)
O5 Dy1 Dy2 69.88(13)
O10 Dy1 Dy2 107.61(15)
O4 Dy1 Dy2 86.40(12)
O9 Dy1 Dy2 127.83(14)
O3 Dy1 Dy2 34.79(12)
N2 Dy1 Dy2 146.29(15)
N1 Dy1 Dy2 136.12(13)
C57 Dy1 Dy2 123.5(2)
C15 Dy1 Dy2 60.35(17)
C85 N1 C89 117.0(7)
C85 N1 Dy1 123.4(5)
C89 N1 Dy1 119.2(5)
C1 O1 Dy1 138.4(6)
O3 Dy2 O6 74.89(18)
O3 Dy2 O2 74.71(19)
O6 Dy2 O2 137.98(19)
O3 Dy2 O11 92.34(19)
O6 Dy2 O11 78.2(2)
O2 Dy2 O11 131.2(2)
O3 Dy2 O8 123.96(17)
O6 Dy2 O8 96.90(18)
O2 Dy2 O8 77.15(19)
O11 Dy2 O8 141.15(18)
O3 Dy2 O7 73.22(16)
O6 Dy2 O7 71.90(18)
O2 Dy2 O7 72.01(19)
O11 Dy2 O7 149.24(18)
O8 Dy2 O7 52.21(17)
O3 Dy2 O12 78.96(19)
O6 Dy2 O12 123.79(19)
O2 Dy2 O12 77.2(2)
O11 Dy2 O12 54.0(2)
O8 Dy2 O12 138.50(19)
O7 Dy2 O12 142.78(19)
O3 Dy2 N4 145.15(19)
O6 Dy2 N4 137.13(19)
O2 Dy2 N4 81.74(19)
O11 Dy2 N4 84.10(19)
O8 Dy2 N4 73.53(19)
O7 Dy2 N4 123.19(19)
O12 Dy2 N4 70.9(2)
O3 Dy2 N3 147.20(19)
O6 Dy2 N3 73.19(19)
O2 Dy2 N3 136.44(19)
O11 Dy2 N3 74.0(2)
O8 Dy2 N3 67.80(18)
O7 Dy2 N3 103.43(19)
O12 Dy2 N3 113.28(19)
N4 Dy2 N3 64.4(2)
O3 Dy2 C71 87.6(2)
O6 Dy2 C71 103.0(2)
O2 Dy2 C71 104.0(3)
O11 Dy2 C71 27.4(2)
O8 Dy2 C71 146.4(2)
O7 Dy2 C71 160.8(2)
O12 Dy2 C71 26.8(2)
N4 Dy2 C71 73.4(2)
N3 Dy2 C71 92.3(3)
O3 Dy2 C43 99.2(2)
O6 Dy2 C43 84.7(2)
O2 Dy2 C43 72.3(2)
O11 Dy2 C43 156.2(2)
O8 Dy2 C43 25.5(2)
O7 Dy2 C43 26.8(2)
O12 Dy2 C43 148.7(2)
N4 Dy2 C43 97.7(2)
N3 Dy2 C43 85.3(2)
C71 Dy2 C43 170.9(2)
O3 Dy2 Dy1 38.51(13)
O6 Dy2 Dy1 68.79(13)
O2 Dy2 Dy1 69.33(14)
O11 Dy2 Dy1 125.51(14)
O8 Dy2 Dy1 86.25(12)
O7 Dy2 Dy1 34.71(13)
O12 Dy2 Dy1 113.96(14)
N4 Dy2 Dy1 147.83(14)
N3 Dy2 Dy1 130.41(14)
C71 Dy2 Dy1 126.12(19)
C43 Dy2 Dy1 60.95(17)
C96 N2 C90 117.8(7)
C96 N2 Dy1 122.3(5)
C90 N2 Dy1 119.8(5)
C1 O2 Dy2 137.3(6)
C15 O3 Dy2 157.0(5)
C15 O3 Dy1 92.1(5)
Dy2 O3 Dy1 106.7(2)
C97 N3 C101 116.7(7)
C97 N3 Dy2 124.7(5)
C101 N3 Dy2 118.5(5)
C15 O4 Dy1 95.9(5)
C108 N4 C102 117.7(7)
C108 N4 Dy2 121.5(6)
C102 N4 Dy2 120.7(5)
C29 O5 Dy1 134.0(5)
C4 C5 C6 122.8(6)
C4 C5 H5 118.6
C6 C5 H5 118.6
C57 O9 Dy1 88.6(6)
C8 C9 C4 122.1(7)
C8 C9 H9 119.0
C4 C9 H9 119.0
C57 O10 Dy1 93.7(6)
C11 C10 C6 121.4(6)
C11 C10 H10 119.3
C6 C10 H10 119.3
C12 O13 C14 116.0(5)
C12 C13 C7 119.2(7)
C12 C13 H13 120.4
C7 C13 H13 120.4
C26 O14 C28 116.4(5)
C40 O15 C42 117.8(6)
O3 C15 O4 119.7(8)
O3 C15 C16 119.5(7)
O4 C15 C16 120.7(7)
O3 C15 Dy1 61.8(4)
O4 C15 Dy1 57.9(4)
C16 C15 Dy1 175.9(6)
C18 C16 C15 108.4(7)
C18 C16 C17 113.3(6)
C15 C16 C17 107.4(6)
C18 C16 H16 109.2
C15 C16 H16 109.2
C17 C16 H16 109.2
C54 O16 C56 116.3(5)
C70 O17 C68 119.9(6)
C16 C17 H17A 109.5
C16 C17 H17B 109.5
H17A C17 H17B 109.5
C16 C17 H17C 109.5
H17A C17 H17C 109.5
H17B C17 H17C 109.5
C19 C18 C23 118.3(5)
C19 C18 C16 124.8(6)
C23 C18 C16 116.7(6)
C82 O18 C84 115.7(6)
O1 C1 O2 125.7(9)
O1 C1 C2 118.3(8)
O2 C1 C2 116.0(8)
C3 C2 C4 114.4(6)
C3 C2 C1 110.9(7)
C4 C2 C1 109.8(6)
C3 C2 H2 107.1
C4 C2 H2 107.1
C1 C2 H2 107.1
C2 C3 H3A 109.5
C2 C3 H3B 109.5
H3A C3 H3B 109.5
C2 C3 H3C 109.5
H3A C3 H3C 109.5
H3B C3 H3C 109.5
C5 C4 C9 116.7(6)
C5 C4 C2 123.6(6)
C9 C4 C2 119.7(6)
C5 C6 C7 119.3(5)
C5 C6 C10 122.7(5)
C7 C6 C10 117.9(6)
C29 O6 Dy2 137.7(5)
C43 O7 Dy1 155.6(5)
C43 O7 Dy2 92.1(5)
Dy1 O7 Dy2 107.8(2)
C43 O8 Dy2 95.4(5)
C9 C8 C7 120.0(8)
C9 C8 H8 120.0
C7 C8 H8 120.0
C8 C7 C6 118.3(7)
C8 C7 C13 121.6(7)
C6 C7 C13 120.0(6)
C71 O11 Dy2 93.5(5)
C10 C11 C12 120.0(6)
C10 C11 H11 120.0
C12 C11 H11 120.0
C71 O12 Dy2 89.8(5)
C13 C12 O13 124.7(6)
C13 C12 C11 121.5(7)
O13 C12 C11 113.7(6)
O13 C14 H14A 109.5
O13 C14 H14B 109.5
H14A C14 H14B 109.5
O13 C14 H14C 109.5
H14A C14 H14C 109.5
H14B C14 H14C 109.5
C18 C19 C20 122.4(6)
C18 C19 H19 118.8
C20 C19 H19 118.8
C24 C20 C19 123.5(5)
C24 C20 C21 117.7(5)
C19 C20 C21 118.8(5)
C27 C21 C22 121.9(5)
C27 C21 C20 120.2(5)
C22 C21 C20 117.9(5)
C23 C22 C21 121.4(6)
C23 C22 H22 119.3
C21 C22 H22 119.3
C22 C23 C18 120.9(6)
C22 C23 H23 119.5
C18 C23 H23 119.5
C25 C24 C20 120.7(6)
C25 C24 H24 119.7
C20 C24 H24 119.7
C24 C25 C26 121.6(6)
C24 C25 H25 119.2
C26 C25 H25 119.2
O14 C26 C27 125.4(6)
O14 C26 C25 115.0(5)
C27 C26 C25 119.6(6)
C26 C27 C21 120.2(6)
C26 C27 H27 119.9
C21 C27 H27 119.9
O14 C28 H28A 109.5
O14 C28 H28B 109.5
H28A C28 H28B 109.5
O14 C28 H28C 109.5
H28A C28 H28C 109.5
H28B C28 H28C 109.5
O5 C29 O6 127.5(8)
O5 C29 C30 117.7(7)
O6 C29 C30 114.8(7)
C32 C30 C31 114.1(6)
C32 C30 C29 108.7(6)
C31 C30 C29 111.6(6)
C32 C30 H30 107.4
C31 C30 H30 107.4
C29 C30 H30 107.4
C30 C31 H31A 109.5
C30 C31 H31B 109.5
H31A C31 H31B 109.5
C30 C31 H31C 109.5
H31A C31 H31C 109.5
H31B C31 H31C 109.5
C37 C32 C33 118.2(6)
C37 C32 C30 121.1(6)
C33 C32 C30 120.7(7)
C32 C33 C34 120.2(7)
C32 C33 H33 119.9
C34 C33 H33 119.9
C38 C34 C35 121.1(7)
C38 C34 C33 119.9(7)
C35 C34 C33 118.9(6)
C36 C35 C34 120.0(6)
C36 C35 C41 120.5(6)
C34 C35 C41 119.4(6)
C39 C38 C34 118.1(7)
C39 C38 H38 121.0
C34 C38 H38 121.0
C36 C37 C32 122.9(6)
C36 C37 H37 118.6
C32 C37 H37 118.6
C37 C36 C35 119.7(6)
C37 C36 H36 120.2
C35 C36 H36 120.2
C40 C39 C38 121.4(7)
C40 C39 H39 119.3
C38 C39 H39 119.3
C39 C40 C41 123.5(7)
C39 C40 O15 114.2(6)
C41 C40 O15 122.2(6)
O15 C42 H42A 109.5
O15 C42 H42B 109.5
H42A C42 H42B 109.5
O15 C42 H42C 109.5
H42A C42 H42C 109.5
H42B C42 H42C 109.5
C40 C41 C35 116.3(7)
C40 C41 H41 121.9
C35 C41 H41 121.9
O12 C71 O11 121.6(8)
O12 C71 C72 120.2(8)
O11 C71 C72 118.1(8)
O12 C71 Dy2 63.3(5)
O11 C71 Dy2 59.1(5)
C72 C71 Dy2 167.0(6)
O10 C57 O9 122.9(10)
O10 C57 C58 118.2(9)
O9 C57 C58 118.9(9)
O10 C57 Dy1 61.0(6)
O9 C57 Dy1 63.7(5)
C58 C57 Dy1 166.6(6)
O16 C56 H56A 109.5
O16 C56 H56B 109.5
H56A C56 H56B 109.5
O16 C56 H56C 109.5
H56A C56 H56C 109.5
H56B C56 H56C 109.5
C54 C55 C49 118.6(6)
C54 C55 H55 120.7
C49 C55 H55 120.7
C55 C54 C53 122.1(6)
C55 C54 O16 123.8(6)
C53 C54 O16 114.1(6)
C52 C53 C54 120.2(6)
C52 C53 H53 119.9
C54 C53 H53 119.9
C53 C52 C48 120.6(6)
C53 C52 H52 119.7
C48 C52 H52 119.7
C50 C51 C46 120.0(6)
C50 C51 H51 120.0
C46 C51 H51 120.0
C51 C50 C49 123.7(6)
C51 C50 H50 118.1
C49 C50 H50 118.1
C71 C72 C74 108.3(6)
C71 C72 C73 109.2(7)
C74 C72 C73 114.9(6)
C71 C72 H72 108.1
C74 C72 H72 108.1
C73 C72 H72 108.1
C59 C58 C60 115.4(7)
C59 C58 C57 113.1(7)
C60 C58 C57 110.5(7)
C59 C58 H58 105.7
C60 C58 H58 105.7
C57 C58 H58 105.7
C72 C73 H73A 109.5
C72 C73 H73B 109.5
H73A C73 H73B 109.5
C72 C73 H73C 109.5
H73A C73 H73C 109.5
H73B C73 H73C 109.5
C58 C59 H59A 109.5
C58 C59 H59B 109.5
H59A C59 H59B 109.5
C58 C59 H59C 109.5
H59A C59 H59C 109.5
H59B C59 H59C 109.5
C75 C74 C79 120.7(7)
C75 C74 C72 122.1(7)
C79 C74 C72 117.2(7)
C61 C60 C65 118.7(7)
C61 C60 C58 123.5(7)
C65 C60 C58 117.8(8)
C60 C61 C62 121.4(7)
C60 C61 H61 119.3
C62 C61 H61 119.3
C63 C62 C61 121.1(7)
C63 C62 C66 117.0(7)
C61 C62 C66 121.9(7)
C74 C75 C76 119.5(7)
C74 C75 H75 120.2
C76 C75 H75 120.2
C62 C63 C64 119.1(7)
C62 C63 C69 124.4(8)
C64 C63 C69 116.5(8)
C65 C64 C63 118.2(7)
C65 C64 H64 120.9
C63 C64 H64 120.9
C64 C65 C60 121.4(7)
C64 C65 H65 119.3
C60 C65 H65 119.3
C67 C66 C62 120.3(8)
C67 C66 H66 119.9
C62 C66 H66 119.9
C66 C67 C68 121.5(8)
C66 C67 H67 119.3
C68 C67 H67 119.3
O17 C68 C67 116.4(7)
O17 C68 C69 121.4(7)
C67 C68 C69 122.2(8)
C68 C69 C63 114.7(8)
C68 C69 H69 122.7
C63 C69 H69 122.7
O17 C70 H70A 109.5
O17 C70 H70B 109.5
H70A C70 H70B 109.5
O17 C70 H70C 109.5
H70A C70 H70C 109.5
H70B C70 H70C 109.5
N3 C97 C98 125.2(7)
N3 C97 H97 117.4
C98 C97 H97 117.4
N1 C85 C86 123.6(8)
N1 C85 H85 118.2
C86 C85 H85 118.2
O18 C84 H84A 109.5
O18 C84 H84B 109.5
H84A C84 H84B 109.5
O18 C84 H84C 109.5
H84A C84 H84C 109.5
H84B C84 H84C 109.5
C77 C83 C82 119.4(7)
C77 C83 H83 120.3
C82 C83 H83 120.3
O18 C82 C81 115.5(8)
O18 C82 C83 125.9(7)
C81 C82 C83 118.3(8)
C80 C81 C82 122.6(8)
C80 C81 H81 118.7
C82 C81 H81 118.7
C81 C80 C76 118.1(7)
C81 C80 H80 121.0
C76 C80 H80 121.0
C99 C98 C97 117.6(8)
C99 C98 H98 121.2
C97 C98 H98 121.2
C87 C86 C85 119.6(8)
C87 C86 H86 120.2
C85 C86 H86 120.2
C98 C99 C100 119.4(8)
C98 C99 H99 120.3
C100 C99 H99 120.3
C86 C87 C88 119.9(8)
C86 C87 H87 120.1
C88 C87 H87 120.1
C101 C100 C99 117.9(7)
C101 C100 C103 121.9(8)
C99 C100 C103 120.1(7)
C87 C88 C91 123.0(8)
C87 C88 C89 117.1(7)
C91 C88 C89 119.9(7)
N3 C101 C100 123.2(8)
N3 C101 C102 119.1(7)
C100 C101 C102 117.7(7)
N1 C89 C88 122.7(7)
N1 C89 C90 117.3(7)
C88 C89 C90 119.9(7)
C104 C103 C100 119.4(8)
C104 C103 H103 120.3
C100 C103 H103 120.3
N2 C90 C89 119.2(7)
N2 C90 C93 122.1(7)
C89 C90 C93 118.7(7)
C103 C104 C105 121.9(8)
C103 C104 H104 119.1
C105 C104 H104 119.1
C92 C91 C88 121.7(7)
C92 C91 H91 119.1
C88 C91 H91 119.1
C102 C105 C106 117.9(7)
C102 C105 C104 118.9(7)
C106 C105 C104 123.2(7)
C91 C92 C93 121.6(7)
C91 C92 H92 119.2
C93 C92 H92 119.2
N4 C102 C105 122.5(7)
N4 C102 C101 117.2(7)
C105 C102 C101 120.3(7)
C94 C93 C92 125.0(7)
C94 C93 C90 116.8(7)
C92 C93 C90 118.2(7)
C107 C106 C105 118.9(8)
C107 C106 H106 120.5
C105 C106 H106 120.5
C95 C94 C93 121.0(7)
C95 C94 H94 119.5
C93 C94 H94 119.5
C106 C107 C108 119.8(8)
C106 C107 H107 120.1
C108 C107 H107 120.1
C94 C95 C96 118.8(8)
C94 C95 H95 120.6
C96 C95 H95 120.6
N4 C108 C107 123.1(9)
N4 C108 H108 118.4
C107 C108 H108 118.4
N2 C96 C95 123.6(8)
N2 C96 H96 118.2
C95 C96 H96 118.2
C7D N3D C8D 122.0(9)
C7D N3D C9D 124.0(10)
C8D N3D C9D 113.9(9)
O3D C7D N3D 125.2(10)
O3D C7D H7D 117.4
N3D C7D H7D 117.4
C78 C79 C74 120.9(7)
C78 C79 H79 119.6
C74 C79 H79 119.6
C79 C78 C77 121.3(7)
C79 C78 H78 119.3
C77 C78 H78 119.3
C83 C77 C76 120.4(8)
C83 C77 C78 121.2(7)
C76 C77 C78 118.4(7)
C77 C76 C80 120.6(7)
C77 C76 C75 118.9(7)
C80 C76 C75 120.4(7)
N3D C8D H8DA 109.5
N3D C8D H8DB 109.5
H8DA C8D H8DB 109.5
N3D C8D H8DC 109.5
H8DA C8D H8DC 109.5
H8DB C8D H8DC 109.5
N3D C9D H9DA 109.5
N3D C9D H9DB 109.5
H9DA C9D H9DB 109.5
N3D C9D H9DC 109.5
H9DA C9D H9DC 109.5
H9DB C9D H9DC 109.5
C1D N1D C3D 123.2(7)
C1D N1D C2D 123.2(7)
C3D N1D C2D 113.5(6)
O1D C1D N1D 123.6(7)
O1D C1D H1D 118.2
N1D C1D H1D 118.2
N1D C2D H2DA 109.5
N1D C2D H2DB 109.5
H2DA C2D H2DB 109.5
N1D C2D H2DC 109.5
H2DA C2D H2DC 109.5
H2DB C2D H2DC 109.5
N1D C3D H3DA 109.5
N1D C3D H3DB 109.5
H3DA C3D H3DB 109.5
N1D C3D H3DC 109.5
H3DA C3D H3DC 109.5
H3DB C3D H3DC 109.5
C4D N2D C6D 130.0(10)
C4D N2D C5D 121.0(8)
C6D N2D C5D 109.0(9)
N2D C4D O2D 113.7(10)
N2D C4D H4D 123.2
O2D C4D H4D 123.2
C50 C49 C48 117.0(6)
C50 C49 C55 122.8(6)
C48 C49 C55 120.3(5)
C49 C48 C47 119.3(5)
C49 C48 C52 118.3(5)
C47 C48 C52 122.4(6)
C46 C47 C48 121.6(6)
C46 C47 H47 119.2
C48 C47 H47 119.2
C47 C46 C51 118.4(6)
C47 C46 C44 124.5(6)
C51 C46 C44 117.0(6)
C44 C45 H45A 109.5
C44 C45 H45B 109.5
H45A C45 H45B 109.5
C44 C45 H45C 109.5
H45A C45 H45C 109.5
H45B C45 H45C 109.5
C46 C44 C43 113.5(7)
C46 C44 C45 115.7(7)
C43 C44 C45 105.4(7)
C46 C44 H44 107.2
C43 C44 H44 107.2
C45 C44 H44 107.2
O8 C43 O7 120.2(8)
O8 C43 C44 120.5(7)
O7 C43 C44 119.2(7)
O8 C43 Dy2 59.1(4)
O7 C43 Dy2 61.1(4)
C44 C43 Dy2 176.3(6)
N2D C5D H5DA 109.5
N2D C5D H5DB 109.5
H5DA C5D H5DB 109.5
N2D C5D H5DC 109.5
H5DA C5D H5DC 109.5
H5DB C5D H5DC 109.5
N2D C6D H6DA 109.5
N2D C6D H6DB 109.5
H6DA C6D H6DB 109.5
N2D C6D H6DC 109.5
H6DA C6D H6DC 109.5
H6DB C6D H6DC 109.5
H1W O1W H2W 112(8)

loop_
_geom_bond_atom_site_label_1
_geom_bond_atom_site_label_2
_geom_bond_distance
Dy1 O7 2.335(5)
Dy1 O1 2.345(6)
Dy1 O5 2.373(5)
Dy1 O10 2.421(6)
Dy1 O4 2.451(5)
Dy1 O9 2.475(6)
Dy1 O3 2.538(5)
Dy1 N2 2.557(6)
Dy1 N1 2.584(6)
Dy1 C57 2.761(10)
Dy1 C15 2.877(9)
Dy1 Dy2 3.9038(3)
N1 C85 1.326(10)
N1 C89 1.364(9)
O1 C1 1.240(11)
Dy2 O3 2.325(5)
Dy2 O6 2.333(5)
Dy2 O2 2.335(6)
Dy2 O11 2.406(6)
Dy2 O8 2.454(5)
Dy2 O7 2.495(5)
Dy2 O12 2.501(6)
Dy2 N4 2.536(6)
Dy2 N3 2.591(7)
Dy2 C71 2.799(9)
Dy2 C43 2.847(9)
N2 C96 1.330(11)
N2 C90 1.351(10)
O2 C1 1.280(10)
O3 C15 1.263(10)
N3 C97 1.302(10)
N3 C101 1.358(10)
O4 C15 1.275(9)
N4 C108 1.301(11)
N4 C102 1.375(10)
O5 C29 1.231(9)
C5 C4 1.366(8)
C5 C6 1.402(9)
C5 H5 0.9500
O9 C57 1.287(12)
C9 C8 1.364(11)
C9 C4 1.425(9)
C9 H9 0.9500
O10 C57 1.179(11)
C10 C11 1.359(9)
C10 C6 1.428(8)
C10 H10 0.9500
O13 C12 1.386(8)
O13 C14 1.441(9)
C13 C12 1.372(10)
C13 C7 1.427(10)
C13 H13 0.9500
O14 C26 1.348(7)
O14 C28 1.422(8)
O15 C40 1.379(8)
O15 C42 1.443(9)
C15 C16 1.516(12)
C16 C18 1.496(10)
C16 C17 1.566(11)
C16 H16 1.0000
O16 C54 1.390(7)
O16 C56 1.425(9)
O17 C70 1.377(9)
O17 C68 1.384(9)
C17 H17A 0.9800
C17 H17B 0.9800
C17 H17C 0.9800
C18 C19 1.381(8)
C18 C23 1.407(9)
O18 C82 1.373(9)
O18 C84 1.411(9)
C1 C2 1.540(12)
C2 C3 1.496(10)
C2 C4 1.514(10)
C2 H2 1.0000
C3 H3A 0.9800
C3 H3B 0.9800
C3 H3C 0.9800
C6 C7 1.409(9)
O6 C29 1.284(10)
O7 C43 1.283(10)
O8 C43 1.229(9)
C8 C7 1.407(10)
C8 H8 0.9500
O11 C71 1.291(11)
C11 C12 1.394(10)
C11 H11 0.9500
O12 C71 1.264(10)
C14 H14A 0.9800
C14 H14B 0.9800
C14 H14C 0.9800
C19 C20 1.412(8)
C19 H19 0.9500
C20 C24 1.410(8)
C20 C21 1.424(8)
C21 C27 1.418(8)
C21 C22 1.420(8)
C22 C23 1.376(9)
C22 H22 0.9500
C23 H23 0.9500
C24 C25 1.358(9)
C24 H24 0.9500
C25 C26 1.409(9)
C25 H25 0.9500
C26 C27 1.356(8)
C27 H27 0.9500
C28 H28A 0.9800
C28 H28B 0.9800
C28 H28C 0.9800
C29 C30 1.524(12)
C30 C32 1.507(10)
C30 C31 1.521(10)
C30 H30 1.0000
C31 H31A 0.9800
C31 H31B 0.9800
C31 H31C 0.9800
C32 C37 1.405(9)
C32 C33 1.408(9)
C33 C34 1.445(10)
C33 H33 0.9500
C34 C38 1.396(10)
C34 C35 1.413(10)
C35 C36 1.412(9)
C35 C41 1.456(9)
C38 C39 1.389(11)
C38 H38 0.9500
C37 C36 1.375(9)
C37 H37 0.9500
C36 H36 0.9500
C39 C40 1.368(10)
C39 H39 0.9500
C40 C41 1.376(10)
C42 H42A 0.9800
C42 H42B 0.9800
C42 H42C 0.9800
C41 H41 0.9500
C71 C72 1.519(12)
C57 C58 1.561(13)
C56 H56A 0.9800
C56 H56B 0.9800
C56 H56C 0.9800
C55 C54 1.362(9)
C55 C49 1.434(9)
C55 H55 0.9500
C54 C53 1.388(10)
C53 C52 1.376(9)
C53 H53 0.9500
C52 C48 1.418(8)
C52 H52 0.9500
C51 C50 1.337(10)
C51 C46 1.415(9)
C51 H51 0.9500
C50 C49 1.385(8)
C50 H50 0.9500
C72 C74 1.538(11)
C72 C73 1.545(10)
C72 H72 1.0000
C58 C59 1.475(10)
C58 C60 1.522(11)
C58 H58 1.0000
C73 H73A 0.9800
C73 H73B 0.9800
C73 H73C 0.9800
C59 H59A 0.9800
C59 H59B 0.9800
C59 H59C 0.9800
C74 C75 1.353(11)
C74 C79 1.387(11)
C60 C61 1.338(12)
C60 C65 1.423(11)
C61 C62 1.393(10)
C61 H61 0.9500
C62 C63 1.366(11)
C62 C66 1.445(11)
C75 C76 1.470(11)
C75 H75 0.9500
C63 C64 1.434(12)
C63 C69 1.461(11)
C64 C65 1.376(12)
C64 H64 0.9500
C65 H65 0.9500
C66 C67 1.365(11)
C66 H66 0.9500
C67 C68 1.391(11)
C67 H67 0.9500
C68 C69 1.399(12)
C69 H69 0.9500
C70 H70A 0.9800
C70 H70B 0.9800
C70 H70C 0.9800
C97 C98 1.418(11)
C97 H97 0.9500
C85 C86 1.384(12)
C85 H85 0.9500
C84 H84A 0.9800
C84 H84B 0.9800
C84 H84C 0.9800
C83 C77 1.386(11)
C83 C82 1.408(12)
C83 H83 0.9500
C82 C81 1.389(11)
C81 C80 1.371(11)
C81 H81 0.9500
C80 C76 1.400(11)
C80 H80 0.9500
C98 C99 1.358(11)
C98 H98 0.9500
C86 C87 1.348(11)
C86 H86 0.9500
C99 C100 1.408(11)
C99 H99 0.9500
C87 C88 1.396(11)
C87 H87 0.9500
C100 C101 1.396(11)
C100 C103 1.428(11)
C88 C91 1.402(11)
C88 C89 1.411(11)
C101 C102 1.444(11)
C89 C90 1.437(11)
C103 C104 1.334(11)
C103 H103 0.9500
C90 C93 1.448(11)
C104 C105 1.442(11)
C104 H104 0.9500
C91 C92 1.349(10)
C91 H91 0.9500
C105 C102 1.397(11)
C105 C106 1.409(11)
C92 C93 1.431(11)
C92 H92 0.9500
C93 C94 1.380(11)
C106 C107 1.345(11)
C106 H106 0.9500
C94 C95 1.357(10)
C94 H94 0.9500
C107 C108 1.417(12)
C107 H107 0.9500
C95 C96 1.398(12)
C95 H95 0.9500
C108 H108 0.9500
C96 H96 0.9500
O3D C7D 1.243(10)
N3D C7D 1.297(13)
N3D C8D 1.410(10)
N3D C9D 1.426(12)
C7D H7D 0.9500
C79 C78 1.364(11)
C79 H79 0.9500
C78 C77 1.411(11)
C78 H78 0.9500
C77 C76 1.392(10)
C8D H8DA 0.9800
C8D H8DB 0.9800
C8D H8DC 0.9800
C9D H9DA 0.9800
C9D H9DB 0.9800
C9D H9DC 0.9800
O1D C1D 1.237(9)
N1D C1D 1.302(9)
N1D C3D 1.422(10)
N1D C2D 1.464(10)
C1D H1D 0.9500
C2D H2DA 0.9800
C2D H2DB 0.9800
C2D H2DC 0.9800
C3D H3DA 0.9800
C3D H3DB 0.9800
C3D H3DC 0.9800
O2D C4D 1.323(12)
N2D C4D 1.305(12)
N2D C6D 1.4271(15)
N2D C5D 1.465(13)
C4D H4D 0.9500
C49 C48 1.411(8)
C48 C47 1.411(8)
C47 C46 1.359(8)
C47 H47 0.9500
C46 C44 1.477(11)
C45 C44 1.547(11)
C45 H45A 0.9800
C45 H45B 0.9800
C45 H45C 0.9800
C44 C43 1.522(13)
C44 H44 1.0000
C5D H5DA 0.9800
C5D H5DB 0.9800
C5D H5DC 0.9800
C6D H6DA 0.9800
C6D H6DB 0.9800
C6D H6DC 0.9800
O1W H1W 0.943(14)
O1W H2W 0.940(13)
